data_7702554
loop_
_publ_author_name
'Du, Shaowu'
'Franken, Andreas'
'Jelliss&#x2020;, Paul A.'
'Kautz, Jason A.'
'Stone, F. Gordon A.'
'Yu, Pui-Yin'

_publ_section_title
;
 Monocarbollide complexes of molybdenum and tungsten: functionalization
 through reactions at a cage boron centre&#x200A;&#x2021;
;
_journal_issue 12
_journal_name_full 'Journal of the Chemical Society, Dalton Transactions'
_journal_page_first 1846
_journal_paper_doi 10.1039/b101003o
_journal_year 2001
_chemical_formula_sum 'C27.5 H38 B10 N O3 P W'
_chemical_formula_weight 753.51
_space_group_IT_number 15
_space_group_name_Hall '-C 2yc'
_space_group_name_H-M_alt 'C 1 2/c 1'
_symmetry_cell_setting monoclinic
_symmetry_space_group_name_H-M 'C 1 2/c 1'
_atom_sites_solution_hydrogens geom
_atom_sites_solution_primary direct
_atom_sites_solution_secondary difmap
_audit_creation_method SHELXL-97
_cell_angle_alpha 90.00
_cell_angle_beta 129.571(14)
_cell_angle_gamma 90.00
_cell_formula_units_Z 8
_cell_length_a 23.042(3)
_cell_length_b 21.716(3)
_cell_length_c 17.268(3)
_cell_measurement_reflns_used 25
_cell_measurement_temperature 293(2)
_cell_measurement_theta_max 20
_cell_measurement_theta_min 10
_cell_volume 6660(2)
_diffrn_ambient_temperature 293(2)
_diffrn_measured_fraction_theta_full 0.999
_diffrn_measured_fraction_theta_max 0.999
_diffrn_measurement_device_type 'Enraf-Nonius CAD4'
_diffrn_measurement_method /w-2/q
_diffrn_radiation_monochromator graphite
_diffrn_radiation_source 'fine-focus sealed tube'
_diffrn_radiation_type MoK\a
_diffrn_radiation_wavelength 0.71073
_diffrn_reflns_av_R_equivalents 0.0531
_diffrn_reflns_av_sigmaI/netI 0.0703
_diffrn_reflns_limit_h_max 27
_diffrn_reflns_limit_h_min -18
_diffrn_reflns_limit_k_max 18
_diffrn_reflns_limit_k_min -25
_diffrn_reflns_limit_l_max 18
_diffrn_reflns_limit_l_min -20
_diffrn_reflns_number 11854
_diffrn_reflns_theta_full 24.99
_diffrn_reflns_theta_max 24.99
_diffrn_reflns_theta_min 1.88
_diffrn_standards_decay_% 5.04
_diffrn_standards_interval_time 120
_diffrn_standards_number 3
_exptl_absorpt_coefficient_mu 3.591
_exptl_absorpt_correction_T_max 0.844
_exptl_absorpt_correction_T_min 0.923
_exptl_absorpt_correction_type Semi-Empirical
_exptl_crystal_colour yellow
_exptl_crystal_density_diffrn 1.521
_exptl_crystal_density_method 'not measured'
_exptl_crystal_description needles
_exptl_crystal_F_000 2984
_exptl_crystal_size_max 0.33
_exptl_crystal_size_mid 0.13
_exptl_crystal_size_min 0.11
_refine_diff_density_max 0.830
_refine_diff_density_min -0.480
_refine_diff_density_rms 0.102
_refine_ls_extinction_method none
_refine_ls_goodness_of_fit_ref 1.066
_refine_ls_hydrogen_treatment mixed
_refine_ls_matrix_type full
_refine_ls_number_parameters 387
_refine_ls_number_reflns 5798
_refine_ls_number_restraints 1
_refine_ls_restrained_S_all 1.066
_refine_ls_R_factor_all 0.0763
_refine_ls_R_factor_gt 0.0393
_refine_ls_shift/su_max 0.001
_refine_ls_shift/su_mean 0.000
_refine_ls_structure_factor_coef Fsqd
_refine_ls_weighting_details 'calc w=1/[\s^2^(Fo^2^)+(0.0301P)^2^+0.6149P] where P=(Fo^2^+2Fc^2^)/3'
_refine_ls_weighting_scheme calc
_refine_ls_wR_factor_gt 0.0646
_refine_ls_wR_factor_ref 0.0724
_reflns_number_gt 3945
_reflns_number_total 5798
_reflns_threshold_expression >2sigma(I)
_cod_data_source_file b101003o.txt
_cod_data_source_block 33
_cod_depositor_comments
;
The following automatic conversions were performed:

data name '_atom_site_symetry_multiplicity' was replaced with
'_atom_site_symmetry_multiplicity' as specified in the replacement
file
'/home/saulius/struct/COD-crude-data/automatic-downloads/DataCite-retrospective/RSC/depositions/lib/lists/replacement-tags.lst'.

Automatic conversion script
Id: cif_correct_tags 6909 2019-04-08 15:41:33Z antanas 

The following automatic conversions were performed:

data item '_symmetry_cell_setting' value 'Monoclinic' was changed to
'monoclinic' in accordance with the
/home/saulius/struct/COD-crude-data/automatic-downloads/DataCite-retrospective/RSC/depositions/lib/dictionaries/cif_core.dic
dictionary named 'cif_core.dic' version 2.4.2 last updated on
2011-04-26.

Automatic conversion script
Id: cif_fix_values 6909 2019-04-08 15:41:33Z antanas 
;
_cod_original_sg_symbol_H-M C2/c
_cod_original_formula_sum 'C27.50 H38 B10 N O3 P W'
_cod_database_code 7702554

loop_
_symmetry_equiv_pos_as_xyz
'x, y, z'
'-x, y, -z+1/2'
'x+1/2, y+1/2, z'
'-x+1/2, y+1/2, -z+1/2'
'-x, -y, -z'
'x, -y, z-1/2'
'-x+1/2, -y+1/2, -z'
'x+1/2, -y+1/2, z-1/2'

loop_
_atom_site_label
_atom_site_type_symbol
_atom_site_fract_x
_atom_site_fract_y
_atom_site_fract_z
_atom_site_U_iso_or_equiv
_atom_site_adp_type
_atom_site_occupancy
_atom_site_symmetry_multiplicity
_atom_site_calc_flag
_atom_site_refinement_flags
W W 0.680744(14) 0.536736(11) 0.312598(19) 0.03721(9) Uani 1 1 d .
C1 C 0.8149(3) 0.5375(3) 0.4452(5) 0.0537(17) Uani 1 1 d .
H1 H 0.8299 0.4884 0.4639 0.064 Uiso 1 1 calc R
B2 B 0.7702(4) 0.5729(4) 0.4818(6) 0.0463(19) Uani 1 1 d .
H2 H 0.7553 0.5502 0.5242 0.056 Uiso 1 1 calc R
B3 B 0.7154(4) 0.6334(3) 0.3934(6) 0.0447(19) Uani 1 1 d .
B4 B 0.7278(4) 0.6297(3) 0.2991(6) 0.048(2) Uani 1 1 d .
H4 H 0.6853 0.6460 0.2210 0.057 Uiso 1 1 calc R
B5 B 0.7909(4) 0.5659(4) 0.3369(6) 0.052(2) Uani 1 1 d .
H5 H 0.7893 0.5378 0.2823 0.062 Uiso 1 1 calc R
B6 B 0.8670(5) 0.5872(4) 0.5437(7) 0.057(2) Uani 1 1 d .
H6 H 0.9120 0.5733 0.6226 0.069 Uiso 1 1 calc R
B7 B 0.8054(4) 0.6495(4) 0.5089(6) 0.052(2) Uani 1 1 d .
H7 H 0.8102 0.6775 0.5663 0.062 Uiso 1 1 calc R
B8 B 0.7816(4) 0.6840(4) 0.4002(6) 0.053(2) Uani 1 1 d .
H8 H 0.7712 0.7339 0.3858 0.064 Uiso 1 1 calc R
B9 B 0.8266(5) 0.6414(4) 0.3649(6) 0.058(2) Uani 1 1 d .
H9 H 0.8456 0.6630 0.3266 0.069 Uiso 1 1 calc R
B10 B 0.8784(5) 0.5831(4) 0.4522(7) 0.062(2) Uani 1 1 d .
H10 H 0.9313 0.5663 0.4713 0.075 Uiso 1 1 calc R
B11 B 0.8717(5) 0.6548(4) 0.4915(6) 0.055(2) Uani 1 1 d .
H11 H 0.9205 0.6862 0.5375 0.066 Uiso 1 1 calc R
C2 C 0.5799(4) 0.5727(3) 0.2194(5) 0.0533(18) Uani 1 1 d .
O2 O 0.5221(3) 0.5965(2) 0.1666(4) 0.0815(18) Uani 1 1 d .
C3 C 0.6259(4) 0.5061(3) 0.3591(5) 0.0478(17) Uani 1 1 d .
O3 O 0.5918(3) 0.4906(2) 0.3830(4) 0.0724(16) Uani 1 1 d .
C4 C 0.6452(4) 0.5164(3) 0.1744(6) 0.0499(18) Uani 1 1 d .
O4 O 0.6246(3) 0.5088(2) 0.0954(4) 0.0764(17) Uani 1 1 d .
P P 0.69375(9) 0.41969(7) 0.31601(13) 0.0398(4) Uani 1 1 d .
C11 C 0.7771(3) 0.3962(3) 0.3313(5) 0.0461(17) Uani 1 1 d .
C12 C 0.7798(4) 0.4093(3) 0.2553(6) 0.061(2) Uani 1 1 d .
H12 H 0.7377 0.4260 0.1949 0.073 Uiso 1 1 calc R
C13 C 0.8445(5) 0.3979(4) 0.2681(7) 0.078(2) Uani 1 1 d .
H13 H 0.8458 0.4064 0.2162 0.093 Uiso 1 1 calc R
C14 C 0.9063(5) 0.3743(4) 0.3563(7) 0.080(3) Uani 1 1 d .
H14 H 0.9503 0.3674 0.3654 0.097 Uiso 1 1 calc R
C15 C 0.9044(4) 0.3606(4) 0.4312(7) 0.086(3) Uani 1 1 d .
H15 H 0.9470 0.3440 0.4912 0.104 Uiso 1 1 calc R
C16 C 0.8402(4) 0.3710(3) 0.4199(6) 0.065(2) Uani 1 1 d .
H16 H 0.8393 0.3611 0.4718 0.078 Uiso 1 1 calc R
C21 C 0.6163(3) 0.3794(3) 0.2040(4) 0.0381(15) Uani 1 1 d .
C22 C 0.5431(4) 0.4014(3) 0.1505(5) 0.0528(18) Uani 1 1 d .
H22 H 0.5352 0.4384 0.1701 0.063 Uiso 1 1 calc R
C23 C 0.4822(4) 0.3700(3) 0.0693(5) 0.061(2) Uani 1 1 d .
H23 H 0.4335 0.3852 0.0347 0.074 Uiso 1 1 calc R
C24 C 0.4936(4) 0.3162(3) 0.0396(6) 0.063(2) Uani 1 1 d .
H24 H 0.4525 0.2945 -0.0153 0.075 Uiso 1 1 calc R
C25 C 0.5648(4) 0.2940(3) 0.0900(6) 0.064(2) Uani 1 1 d .
H25 H 0.5724 0.2575 0.0690 0.076 Uiso 1 1 calc R
C26 C 0.6253(4) 0.3251(3) 0.1713(5) 0.0549(19) Uani 1 1 d .
H26 H 0.6736 0.3093 0.2053 0.066 Uiso 1 1 calc R
C31 C 0.7030(4) 0.3790(3) 0.4165(5) 0.0483(17) Uani 1 1 d .
C32 C 0.6690(4) 0.3234(3) 0.4001(6) 0.062(2) Uani 1 1 d .
H32 H 0.6390 0.3056 0.3362 0.075 Uiso 1 1 calc R
C33 C 0.6795(5) 0.2935(4) 0.4796(7) 0.079(3) Uani 1 1 d .
H33 H 0.6567 0.2553 0.4685 0.094 Uiso 1 1 calc R
C34 C 0.7223(5) 0.3188(4) 0.5730(7) 0.071(2) Uani 1 1 d .
H34 H 0.7289 0.2981 0.6254 0.085 Uiso 1 1 calc R
C35 C 0.7554(5) 0.3740(4) 0.5895(6) 0.079(3) Uani 1 1 d .
H35 H 0.7846 0.3918 0.6533 0.094 Uiso 1 1 calc R
C36 C 0.7460(4) 0.4041(3) 0.5118(5) 0.064(2) Uani 1 1 d .
H36 H 0.7692 0.4422 0.5238 0.077 Uiso 1 1 calc R
N N 0.6527(4) 0.6682(3) 0.3879(6) 0.081(2) Uani 1 1 d .
C5 C 0.6108(6) 0.7046(6) 0.3401(11) 0.142(6) Uani 1 1 d .
H5A H 0.5801 0.7189 0.3540 0.171 Uiso 1 1 calc R
C6 C 0.6025(6) 0.7315(5) 0.2531(8) 0.109(4) Uani 1 1 d .
H6A H 0.5639 0.7627 0.2208 0.163 Uiso 1 1 calc R
H6B H 0.5886 0.6994 0.2055 0.163 Uiso 1 1 calc R
H6C H 0.6496 0.7496 0.2773 0.163 Uiso 1 1 calc R
C7 C 0.6493(4) 0.6477(4) 0.4776(7) 0.088(3) Uani 1 1 d .
H7A H 0.6857 0.6156 0.5181 0.132 Uiso 1 1 calc R
H7B H 0.5996 0.6326 0.4474 0.132 Uiso 1 1 calc R
H7C H 0.6606 0.6828 0.5193 0.132 Uiso 1 1 calc R
C91 C 0.5000 0.2102(4) 0.2500 0.304(10) Uani 1 2 d SD
H91A H 0.5066 0.2414 0.2945 0.456 Uiso 1 1 calc R
H91B H 0.4485 0.2099 0.1894 0.456 Uiso 1 1 calc R
H91C H 0.5322 0.2189 0.2340 0.456 Uiso 1 1 calc R
C92 C 0.5191(4) 0.1510(4) 0.2981(6) 0.304(10) Uani 1 1 d D
H92A H 0.4871 0.1425 0.3152 0.365 Uiso 1 1 calc R
H92B H 0.5710 0.1514 0.3597 0.365 Uiso 1 1 calc R
C93 C 0.5087(4) 0.1003(4) 0.2279(6) 0.304(10) Uani 1 1 d .
H93A H 0.5447 0.1025 0.2163 0.365 Uiso 1 1 calc R
H93B H 0.4576 0.0972 0.1649 0.365 Uiso 1 1 calc R
C94 C 0.5287(4) 0.0503(4) 0.3079(4) 0.304(10) Uani 1 1 d .
H94A H 0.5400 0.0106 0.2946 0.365 Uiso 1 1 calc R
H94B H 0.5699 0.0632 0.3760 0.365 Uiso 1 1 calc R
C95 C 0.4587(4) 0.0503(4) 0.2879(6) 0.304(10) Uani 1 1 d .
H95A H 0.4605 0.0213 0.3314 0.456 Uiso 1 1 calc R
H95B H 0.4193 0.0388 0.2191 0.456 Uiso 1 1 calc R
H95C H 0.4488 0.0907 0.2995 0.456 Uiso 1 1 calc R

loop_
_atom_site_aniso_label
_atom_site_aniso_U_11
_atom_site_aniso_U_22
_atom_site_aniso_U_33
_atom_site_aniso_U_23
_atom_site_aniso_U_13
_atom_site_aniso_U_12
W 0.03688(13) 0.03474(13) 0.04056(14) -0.00342(16) 0.02496(11) -0.00335(15)
C1 0.047(4) 0.047(4) 0.059(4) -0.009(4) 0.031(4) -0.009(4)
B2 0.048(5) 0.047(5) 0.041(5) -0.008(4) 0.027(4) -0.010(4)
B3 0.041(4) 0.046(5) 0.047(5) -0.010(4) 0.028(4) -0.009(4)
B4 0.050(5) 0.044(5) 0.052(5) -0.006(4) 0.033(4) -0.013(4)
B5 0.054(5) 0.052(5) 0.061(6) -0.015(4) 0.042(5) -0.010(4)
B6 0.048(5) 0.056(5) 0.048(5) -0.003(4) 0.022(4) -0.011(4)
B7 0.054(5) 0.047(5) 0.054(5) -0.015(4) 0.034(4) -0.010(4)
B8 0.052(5) 0.045(5) 0.057(5) -0.009(4) 0.032(5) -0.012(4)
B9 0.058(5) 0.067(6) 0.059(6) -0.015(5) 0.043(5) -0.025(5)
B10 0.045(5) 0.073(6) 0.073(6) -0.016(5) 0.039(5) -0.012(4)
B11 0.055(5) 0.053(5) 0.061(6) -0.016(4) 0.039(5) -0.022(4)
C2 0.052(5) 0.045(4) 0.057(5) -0.006(4) 0.032(4) -0.005(4)
O2 0.049(3) 0.072(4) 0.097(5) 0.011(3) 0.035(3) 0.010(3)
C3 0.042(4) 0.043(4) 0.054(4) -0.009(3) 0.029(4) -0.005(3)
O3 0.080(4) 0.067(3) 0.105(5) -0.001(3) 0.075(4) -0.007(3)
C4 0.055(4) 0.042(4) 0.048(4) 0.007(3) 0.031(4) -0.002(3)
O4 0.100(4) 0.076(4) 0.045(3) 0.005(3) 0.042(3) 0.007(3)
P 0.0407(10) 0.0365(9) 0.0418(10) 0.0004(8) 0.0261(9) 0.0021(7)
C11 0.040(4) 0.043(4) 0.051(4) -0.006(3) 0.027(4) 0.004(3)
C12 0.054(5) 0.076(5) 0.053(5) 0.001(4) 0.034(4) 0.019(4)
C13 0.064(6) 0.101(7) 0.083(6) -0.015(5) 0.053(5) 0.001(5)
C14 0.046(5) 0.103(7) 0.086(7) -0.028(6) 0.039(5) 0.004(5)
C15 0.041(5) 0.112(8) 0.067(6) 0.001(5) 0.016(5) 0.025(5)
C16 0.052(5) 0.071(5) 0.061(5) 0.011(4) 0.031(4) 0.021(4)
C21 0.048(4) 0.031(3) 0.039(4) 0.000(3) 0.029(3) -0.001(3)
C22 0.049(4) 0.040(4) 0.062(5) -0.012(3) 0.032(4) 0.001(3)
C23 0.043(4) 0.051(5) 0.068(5) -0.004(4) 0.026(4) -0.003(3)
C24 0.057(5) 0.051(5) 0.060(5) -0.014(4) 0.028(4) -0.015(4)
C25 0.075(5) 0.045(4) 0.074(6) -0.024(4) 0.049(5) -0.004(4)
C26 0.056(5) 0.051(4) 0.061(5) -0.010(4) 0.039(4) 0.004(4)
C31 0.059(4) 0.047(4) 0.051(4) 0.009(3) 0.040(4) 0.012(3)
C32 0.089(6) 0.047(5) 0.064(5) 0.010(4) 0.054(5) 0.003(4)
C33 0.112(7) 0.060(5) 0.087(7) 0.003(5) 0.074(6) -0.009(5)
C34 0.088(6) 0.072(6) 0.077(6) 0.032(5) 0.063(6) 0.024(5)
C35 0.101(7) 0.074(6) 0.052(5) 0.011(4) 0.045(5) 0.008(5)
C36 0.083(6) 0.055(5) 0.052(5) 0.004(4) 0.043(5) -0.003(4)
N 0.049(4) 0.051(4) 0.112(7) -0.034(4) 0.037(5) -0.007(3)
C5 0.063(7) 0.093(10) 0.186(15) -0.086(10) 0.040(9) -0.024(6)
C6 0.104(8) 0.083(8) 0.101(9) 0.007(6) 0.047(7) 0.001(6)
C7 0.073(6) 0.097(7) 0.120(8) -0.062(6) 0.074(6) -0.037(5)
C91 0.257(3) 0.260(4) 0.133(2) 0.000 0.0(12) 0.000
C92 0.257(3) 0.260(4) 0.133(2) 0.000 0.0(12) 0.000
C93 0.257(3) 0.260(4) 0.133(2) 0.000 0.0(12) 0.000
C94 0.257(3) 0.260(4) 0.133(2) 0.000 0.0(12) 0.000
C95 0.257(3) 0.260(4) 0.133(2) 0.000 0.0(12) 0.000

loop_
_atom_type_symbol
_atom_type_description
_atom_type_scat_dispersion_real
_atom_type_scat_dispersion_imag
_atom_type_scat_source
C C 0.0033 0.0016 'International Tables Vol C Tables 4.2.6.8 and 6.1.1.4'
H H 0.0000 0.0000 'International Tables Vol C Tables 4.2.6.8 and 6.1.1.4'
B B 0.0013 0.0007 'International Tables Vol C Tables 4.2.6.8 and 6.1.1.4'
N N 0.0061 0.0033 'International Tables Vol C Tables 4.2.6.8 and 6.1.1.4'
O O 0.0106 0.0060 'International Tables Vol C Tables 4.2.6.8 and 6.1.1.4'
P P 0.1023 0.0942 'International Tables Vol C Tables 4.2.6.8 and 6.1.1.4'
W W -0.8490 6.8722 'International Tables Vol C Tables 4.2.6.8 and 6.1.1.4'

loop_
_geom_angle_atom_site_label_1
_geom_angle_atom_site_label_2
_geom_angle_atom_site_label_3
_geom_angle
C2 W C3 74.5(3)
C2 W C4 75.2(3)
C3 W C4 121.1(3)
C2 W B3 85.0(3)
C3 W B3 97.2(3)
C4 W B3 128.7(3)
C2 W B4 87.8(3)
C3 W B4 140.6(3)
C4 W B4 86.3(3)
B3 W B4 45.4(3)
C2 W B5 128.2(3)
C3 W B5 153.7(3)
C4 W B5 81.4(3)
B3 W B5 74.8(3)
B4 W B5 44.6(3)
C2 W B2 121.2(3)
C3 W B2 84.0(3)
C4 W B2 154.2(3)
B3 W B2 44.2(3)
B4 W B2 75.5(3)
B5 W B2 72.9(3)
C2 W C1 155.9(3)
C3 W C1 112.5(3)
C4 W C1 115.7(3)
B3 W C1 71.7(3)
B4 W C1 72.3(3)
B5 W C1 41.4(2)
B2 W C1 41.4(2)
C2 W P 118.3(2)
C3 W P 75.64(19)
C4 W P 76.27(18)
B3 W P 151.5(2)
B4 W P 142.58(19)
B5 W P 99.4(2)
B2 W P 107.51(19)
C1 W P 85.66(18)
B5 C1 B2 113.5(6)
B5 C1 B6 113.5(6)
B2 C1 B6 63.2(4)
B5 C1 B10 61.8(5)
B2 C1 B10 114.1(6)
B6 C1 B10 62.3(5)
B5 C1 W 68.6(3)
B2 C1 W 68.9(3)
B6 C1 W 128.0(5)
B10 C1 W 126.6(5)
C1 B2 B7 103.8(5)
C1 B2 B6 58.5(4)
B7 B2 B6 59.5(4)
C1 B2 B3 106.3(6)
B7 B2 B3 59.4(4)
B6 B2 B3 108.5(5)
C1 B2 W 69.6(3)
B7 B2 W 121.5(5)
B6 B2 W 124.4(5)
B3 B2 W 67.0(3)
N B3 B7 110.5(6)
N B3 B2 121.9(6)
B7 B3 B2 60.0(4)
N B3 B8 114.3(5)
B7 B3 B8 58.4(4)
B2 B3 B8 106.4(5)
N B3 B4 128.6(6)
B7 B3 B4 106.1(5)
B2 B3 B4 107.6(5)
B8 B3 B4 58.9(4)
N B3 W 115.6(4)
B7 B3 W 123.7(5)
B2 B3 W 68.9(3)
B8 B3 W 121.9(5)
B4 B3 W 67.7(3)
B8 B4 B9 58.8(4)
B8 B4 B5 104.8(6)
B9 B4 B5 58.4(4)
B8 B4 B3 60.4(4)
B9 B4 B3 106.6(5)
B5 B4 B3 105.1(5)
B8 B4 W 122.6(5)
B9 B4 W 122.1(5)
B5 B4 W 67.9(3)
B3 B4 W 66.9(3)
C1 B5 B10 59.5(4)
C1 B5 B9 105.7(6)
B10 B5 B9 59.3(5)
C1 B5 B4 107.5(6)
B10 B5 B4 109.1(6)
B9 B5 B4 60.7(4)
C1 B5 W 70.0(3)
B10 B5 W 125.8(5)
B9 B5 W 123.8(5)
B4 B5 W 67.5(3)
C1 B6 B10 59.0(4)
C1 B6 B11 104.5(6)
B10 B6 B11 59.3(5)
C1 B6 B7 104.1(6)
B10 B6 B7 106.3(6)
B11 B6 B7 59.0(5)
C1 B6 B2 58.3(4)
B10 B6 B2 107.4(6)
B11 B6 B2 107.5(6)
B7 B6 B2 60.2(4)
B11 B7 B8 59.7(5)
B11 B7 B6 60.4(5)
B8 B7 B6 109.0(6)
B11 B7 B3 110.2(6)
B8 B7 B3 62.3(4)
B6 B7 B3 110.0(6)
B11 B7 B2 108.6(6)
B8 B7 B2 109.8(6)
B6 B7 B2 60.3(4)
B3 B7 B2 60.5(4)
B11 B8 B7 59.8(5)
B11 B8 B9 59.8(5)
B7 B8 B9 107.2(6)
B11 B8 B4 109.1(6)
B7 B8 B4 108.2(6)
B9 B8 B4 60.8(4)
B11 B8 B3 107.8(6)
B7 B8 B3 59.3(4)
B9 B8 B3 108.3(6)
B4 B8 B3 60.7(4)
B10 B9 B11 60.2(5)
B10 B9 B5 60.0(5)
B11 B9 B5 107.5(6)
B10 B9 B8 108.2(6)
B11 B9 B8 59.4(5)
B5 B9 B8 108.0(6)
B10 B9 B4 109.8(6)
B11 B9 B4 108.5(6)
B5 B9 B4 60.9(4)
B8 B9 B4 60.4(4)
C1 B10 B9 106.2(6)
C1 B10 B11 105.1(6)
B9 B10 B11 60.3(5)
C1 B10 B5 58.7(4)
B9 B10 B5 60.7(5)
B11 B10 B5 108.1(6)
C1 B10 B6 58.7(4)
B9 B10 B6 109.3(6)
B11 B10 B6 60.4(5)
B5 B10 B6 108.0(6)
B8 B11 B7 60.5(5)
B8 B11 B10 108.8(6)
B7 B11 B10 108.3(6)
B8 B11 B9 60.8(5)
B7 B11 B9 108.6(6)
B10 B11 B9 59.5(5)
B8 B11 B6 109.9(6)
B7 B11 B6 60.6(5)
B10 B11 B6 60.3(5)
B9 B11 B6 108.6(6)
O2 C2 W 176.4(6)
O3 C3 W 176.8(6)
O4 C4 W 175.5(6)
C21 P C31 102.6(3)
C21 P C11 104.3(3)
C31 P C11 104.5(3)
C21 P W 115.7(2)
C31 P W 116.2(2)
C11 P W 112.1(2)
C12 C11 C16 118.6(7)
C12 C11 P 118.9(5)
C16 C11 P 122.2(6)
C13 C12 C11 120.5(7)
C14 C13 C12 119.9(8)
C15 C14 C13 120.4(8)
C14 C15 C16 120.9(8)
C15 C16 C11 119.7(8)
C26 C21 C22 117.1(6)
C26 C21 P 123.1(5)
C22 C21 P 119.7(5)
C23 C22 C21 121.6(6)
C24 C23 C22 119.4(7)
C25 C24 C23 120.2(7)
C24 C25 C26 120.3(6)
C25 C26 C21 121.4(6)
C32 C31 C36 118.5(7)
C32 C31 P 121.6(6)
C36 C31 P 119.9(5)
C31 C32 C33 119.4(7)
C34 C33 C32 121.3(8)
C35 C34 C33 119.6(8)
C34 C35 C36 119.9(8)
C35 C36 C31 121.3(7)
C5 N B3 134.9(12)
C5 N C7 112.2(11)
B3 N C7 113.9(7)
N C5 C6 122.9(14)

loop_
_geom_bond_atom_site_label_1
_geom_bond_atom_site_label_2
_geom_bond_distance
W C2 1.968(8)
W C3 1.993(7)
W C4 2.020(8)
W B3 2.370(7)
W B4 2.376(7)
W B5 2.375(8)
W B2 2.400(7)
W C1 2.403(6)
W P 2.555(2)
C1 B5 1.686(10)
C1 B2 1.690(10)
C1 B6 1.695(10)
C1 B10 1.700(10)
B2 B7 1.772(10)
B2 B6 1.774(11)
B2 B3 1.780(11)
B3 N 1.578(10)
B3 B7 1.761(10)
B3 B8 1.815(10)
B3 B4 1.819(11)
B4 B8 1.786(10)
B4 B9 1.792(11)
B4 B5 1.795(11)
B5 B10 1.739(11)
B5 B9 1.750(11)
B6 B10 1.755(12)
B6 B11 1.757(11)
B6 B7 1.761(11)
B7 B11 1.733(11)
B7 B8 1.746(12)
B8 B11 1.732(12)
B8 B9 1.757(12)
B9 B10 1.726(12)
B9 B11 1.739(11)
B10 B11 1.738(12)
C2 O2 1.142(7)
C3 O3 1.150(7)
C4 O4 1.136(8)
P C21 1.807(6)
P C31 1.828(7)
P C11 1.830(6)
C11 C12 1.377(9)
C11 C16 1.378(9)
C12 C13 1.378(9)
C13 C14 1.352(11)
C14 C15 1.349(11)
C15 C16 1.377(10)
C21 C26 1.373(8)
C21 C22 1.387(8)
C22 C23 1.371(9)
C23 C24 1.361(9)
C24 C25 1.360(9)
C25 C26 1.363(9)
C31 C32 1.362(9)
C31 C36 1.376(9)
C32 C33 1.387(10)
C33 C34 1.353(10)
C34 C35 1.346(10)
C35 C36 1.374(9)
N C5 1.129(12)
N C7 1.629(11)
C5 C6 1.48(2)
C91 C92 1.439(3)
C92 C93 1.540(5)
C93 C94 1.577(7)
C93 C95 1.418(4)
